data_7236804
loop_
_publ_author_name
'Srivastava, Anant Kumar'
'Vijayakanth, Thangavel'
'Divya, Pillutla'
'Praveenkumar, B.'
'Steiner, Alexander'
'Boomishankar, Ramamoorthy'

_publ_section_title
;
 Altering polarization attributes in ferroelectric metallo-cavitands by
 varying hydrated alkali-metal guest cations
;
_journal_issue 29
_journal_name_full 'Journal of Materials Chemistry C'
_journal_page_first 7352
_journal_paper_doi 10.1039/C7TC01758H
_journal_volume 5
_journal_year 2017
_chemical_absolute_configuration unk
_chemical_formula_sum 'C128 H189.5 N40.25 Na0.25 Ni4 O67.5 P8'
_chemical_formula_weight 3860.53
_space_group_crystal_system tetragonal
_space_group_IT_number 97
_space_group_name_Hall 'I 4 2'
_space_group_name_H-M_alt 'I 4 2 2'
_atom_sites_solution_hydrogens geom
_audit_creation_method SHELXL-2014/7
_audit_update_record
;
2017-04-12 deposited with the CCDC.
2017-07-05 downloaded from the CCDC.
;
_cell_angle_alpha 90
_cell_angle_beta 90
_cell_angle_gamma 90
_cell_formula_units_Z 2
_cell_length_a 24.399(7)
_cell_length_b 24.399(7)
_cell_length_c 17.576(5)
_cell_measurement_reflns_used 9943
_cell_measurement_temperature 100(2)
_cell_measurement_theta_max 21.42
_cell_measurement_theta_min 2.19
_cell_volume 10463(5)
_computing_cell_refinement 'Bruker SAINT'
_computing_data_collection 'Bruker APEX2'
_computing_data_reduction 'Bruker SAINT'
_computing_molecular_graphics 'Bruker SHELXTL'
_computing_publication_material 'Bruker SHELXTL'
_computing_structure_refinement 'SHELXL-2014 (Sheldrick 2014)'
_computing_structure_solution 'SHELXS-97 (Sheldrick 2008)'
_diffrn_ambient_temperature 100(2)
_diffrn_measured_fraction_theta_full 0.997
_diffrn_measured_fraction_theta_max 0.997
_diffrn_measurement_device_type 'Bruker APEX-II CCD'
_diffrn_measurement_method 'Omega and phi scans'
_diffrn_radiation_type MoK\a
_diffrn_radiation_wavelength 0.71073
_diffrn_reflns_av_R_equivalents 0.0471
_diffrn_reflns_av_unetI/netI 0.0195
_diffrn_reflns_Laue_measured_fraction_full 0.997
_diffrn_reflns_Laue_measured_fraction_max 0.997
_diffrn_reflns_limit_h_max 26
_diffrn_reflns_limit_h_min -26
_diffrn_reflns_limit_k_max 26
_diffrn_reflns_limit_k_min -26
_diffrn_reflns_limit_l_max 17
_diffrn_reflns_limit_l_min -18
_diffrn_reflns_number 51429
_diffrn_reflns_point_group_measured_fraction_full 0.998
_diffrn_reflns_point_group_measured_fraction_max 0.998
_diffrn_reflns_theta_full 22.483
_diffrn_reflns_theta_max 22.483
_diffrn_reflns_theta_min 2.601
_diffrn_source 'fine-focus sealed tube'
_exptl_absorpt_coefficient_mu 0.500
_exptl_absorpt_correction_T_max 0.7457
_exptl_absorpt_correction_T_min 0.6795
_exptl_absorpt_correction_type multi-scan
_exptl_absorpt_process_details SADABS
_exptl_crystal_colour 'light blue'
_exptl_crystal_density_diffrn 1.225
_exptl_crystal_density_method 'not measured'
_exptl_crystal_description block
_exptl_crystal_F_000 4028
_exptl_crystal_preparation ', Ferroelectric and Dielectric'
_exptl_crystal_recrystallization_method 'Re-crystallisation from solvent: Methanol and water'
_exptl_crystal_size_max 0.15
_exptl_crystal_size_mid 0.13
_exptl_crystal_size_min 0.08
_refine_diff_density_max 0.636
_refine_diff_density_min -0.253
_refine_diff_density_rms 0.058
_refine_ls_abs_structure_details
;
 Flack x determined using 1145 quotients [(I+)-(I-)]/[(I+)+(I-)]
 (Parsons, Flack and Wagner, Acta Cryst. B69 (2013) 249-259).
;
_refine_ls_abs_structure_Flack 0.022(10)
_refine_ls_extinction_method none
_refine_ls_goodness_of_fit_ref 1.081
_refine_ls_hydrogen_treatment constr
_refine_ls_matrix_type full
_refine_ls_number_parameters 220
_refine_ls_number_reflns 3427
_refine_ls_number_restraints 63
_refine_ls_restrained_S_all 1.078
_refine_ls_R_factor_all 0.0653
_refine_ls_R_factor_gt 0.0520
_refine_ls_shift/su_max 0.001
_refine_ls_shift/su_mean 0.000
_refine_ls_structure_factor_coef Fsqd
_refine_ls_weighting_details 'w=1/[\s^2^(Fo^2^)+(0.1021P)^2^+11.5730P] where P=(Fo^2^+2Fc^2^)/3'
_refine_ls_weighting_scheme calc
_refine_ls_wR_factor_gt 0.1496
_refine_ls_wR_factor_ref 0.1664
_reflns_Friedel_coverage 0.761
_reflns_Friedel_fraction_full 0.999
_reflns_Friedel_fraction_max 0.999
_reflns_number_gt 2912
_reflns_number_total 3427
_reflns_threshold_expression 'I > 2\s(I)'
_cod_data_source_file c7tc01758h2.cif
_cod_data_source_block compound_Hy-Na_1_sq
_cod_original_cell_volume 10463(6)
_cod_original_formula_sum 'C128 H189.50 N40.25 Na0.25 Ni4 O67.50 P8'
_cod_database_code 7236804
_shelx_shelxl_version_number 2014/7
_shelx_space_group_comment
;
The symmetry employed for this shelxl refinement is uniquely defined
by the following loop, which should always be used as a source of
symmetry information in preference to the above space-group names.
They are only intended as comments.
;

loop_
_space_group_symop_operation_xyz
'x, y, z'
'-x, -y, z'
'-y, x, z'
'y, -x, z'
'-x, y, -z'
'x, -y, -z'
'y, x, -z'
'-y, -x, -z'
'x+1/2, y+1/2, z+1/2'
'-x+1/2, -y+1/2, z+1/2'
'-y+1/2, x+1/2, z+1/2'
'y+1/2, -x+1/2, z+1/2'
'-x+1/2, y+1/2, -z+1/2'
'x+1/2, -y+1/2, -z+1/2'
'y+1/2, x+1/2, -z+1/2'
'-y+1/2, -x+1/2, -z+1/2'

loop_
_atom_site_label
_atom_site_type_symbol
_atom_site_fract_x
_atom_site_fract_y
_atom_site_fract_z
_atom_site_U_iso_or_equiv
_atom_site_adp_type
_atom_site_occupancy
_atom_site_site_symmetry_order
_atom_site_calc_flag
_atom_site_refinement_flags_posn
_atom_site_refinement_flags_adp
_atom_site_refinement_flags_occupancy
_atom_site_disorder_assembly
_atom_site_disorder_group
Ni1 Ni 0.5000 0.76091(4) 0.5000 0.0649(4) Uani 1 2 d S T P . .
P1 P 0.64068(10) 0.64208(10) 0.71058(10) 0.0796(6) Uani 1 1 d . . . . .
O1 O 0.6044(3) 0.6102(3) 0.6620(3) 0.0938(16) Uani 1 1 d . . . . .
O2 O 0.5000 0.6756(2) 0.5000 0.0695(15) Uani 1 2 d S T P . .
O3 O 0.5000 0.8472(2) 0.5000 0.089(2) Uani 1 2 d S T P . .
N1 N 0.6759(3) 0.6862(3) 0.6625(3) 0.0861(19) Uani 1 1 d . . . . .
H1A H 0.7112 0.6875 0.6727 0.103 Uiso 1 1 calc R U . . .
N2 N 0.6890(3) 0.6073(3) 0.7529(4) 0.094(2) Uani 1 1 d . . . . .
H2A H 0.6930 0.6138 0.8019 0.113 Uiso 1 1 calc R U . . .
N13 N 0.5827(2) 0.7594(2) 0.5289(4) 0.0701(17) Uani 1 1 d . . . . .
N23 N 0.7622(2) 0.5213(2) 0.6159(3) 0.0660(15) Uani 1 1 d . . . . .
C1 C 0.5949(7) 0.6666(7) 0.7804(9) 0.069(5) Uiso 0.49(2) 1 d D U P A 1
C2 C 0.6097(9) 0.7136(9) 0.8170(10) 0.084(6) Uiso 0.49(2) 1 d D U P A 1
H2 H 0.6405 0.7331 0.7980 0.101 Uiso 0.49(2) 1 calc R U P A 1
C3 C 0.5820(9) 0.7357(10) 0.8827(11) 0.092(6) Uiso 0.49(2) 1 d D U P A 1
H3 H 0.5928 0.7681 0.9087 0.111 Uiso 0.49(2) 1 calc R U P A 1
C4 C 0.5368(9) 0.7032(10) 0.9031(13) 0.102(7) Uiso 0.49(2) 1 d D U P A 1
H4 H 0.5176 0.7152 0.9471 0.122 Uiso 0.49(2) 1 calc R U P A 1
C5 C 0.5149(10) 0.6543(10) 0.8678(12) 0.118(8) Uiso 0.49(2) 1 d D U P A 1
H5 H 0.4824 0.6357 0.8830 0.142 Uiso 0.49(2) 1 calc R U P A 1
C6 C 0.5500(9) 0.6382(9) 0.8059(12) 0.102(7) Uiso 0.49(2) 1 d D U P A 1
H6 H 0.5414 0.6050 0.7805 0.122 Uiso 0.49(2) 1 calc R U P A 1
C1' C 0.6121(7) 0.6838(7) 0.7877(9) 0.066(4) Uiso 0.51(2) 1 d D U P A 2
C2' C 0.6294(9) 0.7331(9) 0.8106(11) 0.097(6) Uiso 0.51(2) 1 d D U P A 2
H2' H 0.6596 0.7498 0.7857 0.116 Uiso 0.51(2) 1 calc R U P A 2
C3' C 0.6027(10) 0.7615(10) 0.8729(12) 0.115(7) Uiso 0.51(2) 1 d D U P A 2
H3' H 0.6132 0.7972 0.8889 0.138 Uiso 0.51(2) 1 calc R U P A 2
C4' C 0.5595(9) 0.7315(9) 0.9080(13) 0.107(7) Uiso 0.51(2) 1 d D U P A 2
H4' H 0.5430 0.7485 0.9509 0.129 Uiso 0.51(2) 1 calc R U P A 2
C5' C 0.5376(10) 0.6793(11) 0.8874(14) 0.120(8) Uiso 0.51(2) 1 d D U P A 2
H5' H 0.5066 0.6619 0.9097 0.145 Uiso 0.51(2) 1 calc R U P A 2
C6' C 0.5712(9) 0.6577(9) 0.8263(12) 0.109(7) Uiso 0.51(2) 1 d D U P A 2
H6' H 0.5639 0.6210 0.8115 0.131 Uiso 0.51(2) 1 calc R U P A 2
C11 C 0.6569(3) 0.7236(3) 0.6053(4) 0.071(2) Uani 1 1 d . . . . .
C12 C 0.6015(3) 0.7245(3) 0.5831(4) 0.0691(19) Uani 1 1 d . . . . .
H12 H 0.5766 0.7000 0.6068 0.083 Uiso 1 1 calc R U . . .
C14 C 0.6198(3) 0.7936(3) 0.5001(6) 0.0747(19) Uani 1 1 d . . . . .
H14 H 0.6069 0.8205 0.4653 0.090 Uiso 1 1 calc R U . . .
C15 C 0.6739(3) 0.7938(3) 0.5158(6) 0.087(3) Uani 1 1 d . . . . .
H15 H 0.6987 0.8164 0.4884 0.105 Uiso 1 1 calc R U . . .
C16 C 0.6923(3) 0.7592(4) 0.5743(5) 0.079(2) Uani 1 1 d . . . . .
H16 H 0.7291 0.7609 0.5916 0.095 Uiso 1 1 calc R U . . .
C21 C 0.7246(3) 0.5692(3) 0.7227(5) 0.078(2) Uani 1 1 d . . . . .
C22 C 0.7274(3) 0.5566(3) 0.6459(4) 0.0663(19) Uani 1 1 d . . . . .
H22 H 0.7027 0.5746 0.6126 0.080 Uiso 1 1 calc R U . . .
C24 C 0.7977(3) 0.4947(4) 0.6633(4) 0.0717(19) Uani 1 1 d . . . . .
H24 H 0.8218 0.4678 0.6432 0.086 Uiso 1 1 calc R U . . .
C25 C 0.7989(3) 0.5065(4) 0.7403(5) 0.088(2) Uani 1 1 d . . . . .
H25 H 0.8246 0.4886 0.7724 0.106 Uiso 1 1 calc R U . . .
C26 C 0.7632(3) 0.5440(4) 0.7703(4) 0.078(2) Uani 1 1 d . . . . .
H26 H 0.7645 0.5529 0.8229 0.094 Uiso 1 1 calc R U . . .
O4 O 0.4981(6) 0.6013(4) 0.6122(5) 0.080(2) Uiso 0.5 1 d . . P . .
O5 O 0.5776(8) 0.6042(8) 0.504(2) 0.100(7) Uiso 0.25 1 d . . P . .
O6 O 0.5000 0.5000 0.5000 0.086(7) Uiso 0.5 8 d S . P . .
O7 O 0.5000 0.5000 0.5722(16) 0.081(7) Uiso 0.125 4 d S . P . .
Na1 Na 0.5000 0.5000 0.5722(16) 0.081(7) Uiso 0.125 4 d S . P . .

loop_
_atom_site_aniso_label
_atom_site_aniso_U_11
_atom_site_aniso_U_22
_atom_site_aniso_U_33
_atom_site_aniso_U_23
_atom_site_aniso_U_13
_atom_site_aniso_U_12
Ni1 0.0692(7) 0.0531(6) 0.0724(8) 0.000 -0.0102(8) 0.000
P1 0.0858(16) 0.0897(17) 0.0633(10) 0.0064(11) -0.0053(11) 0.0191(10)
O1 0.078(4) 0.085(4) 0.118(4) 0.044(4) -0.022(3) 0.003(3)
O2 0.075(4) 0.060(3) 0.074(4) 0.000 -0.008(5) 0.000
O3 0.103(5) 0.051(3) 0.112(5) 0.000 -0.018(6) 0.000
N1 0.082(5) 0.097(5) 0.079(4) 0.012(4) -0.028(4) -0.008(4)
N2 0.112(6) 0.117(6) 0.055(4) 0.001(4) -0.001(4) 0.034(5)
N13 0.073(4) 0.058(3) 0.079(4) -0.010(3) -0.008(3) -0.001(3)
N23 0.057(3) 0.073(4) 0.069(4) 0.014(3) -0.008(3) 0.000(3)
C11 0.071(5) 0.074(5) 0.069(5) -0.007(4) -0.020(4) 0.002(4)
C12 0.078(5) 0.066(4) 0.064(4) 0.003(4) 0.005(4) 0.008(4)
C14 0.075(4) 0.069(4) 0.080(4) 0.029(5) -0.015(5) -0.015(3)
C15 0.082(5) 0.077(5) 0.103(7) 0.016(5) -0.005(5) -0.014(4)
C16 0.063(4) 0.090(6) 0.083(5) -0.004(5) -0.010(4) -0.023(4)
C21 0.076(5) 0.085(5) 0.073(5) 0.008(4) -0.012(4) 0.007(4)
C22 0.059(4) 0.067(5) 0.073(5) 0.011(4) -0.009(4) 0.000(4)
C24 0.064(4) 0.083(5) 0.069(4) 0.002(5) -0.006(3) 0.007(4)
C25 0.074(4) 0.089(6) 0.102(6) 0.035(6) -0.017(4) -0.002(5)
C26 0.078(5) 0.090(5) 0.066(5) 0.009(4) -0.016(4) 0.016(4)

loop_
_atom_type_symbol
_atom_type_description
_atom_type_scat_dispersion_real
_atom_type_scat_dispersion_imag
_atom_type_scat_source
C C 0.0033 0.0016 'International Tables Vol C Tables 4.2.6.8 and 6.1.1.4'
H H 0.0000 0.0000 'International Tables Vol C Tables 4.2.6.8 and 6.1.1.4'
N N 0.0061 0.0033 'International Tables Vol C Tables 4.2.6.8 and 6.1.1.4'
O O 0.0106 0.0060 'International Tables Vol C Tables 4.2.6.8 and 6.1.1.4'
Na Na 0.0362 0.0249 'International Tables Vol C Tables 4.2.6.8 and 6.1.1.4'
P P 0.1023 0.0942 'International Tables Vol C Tables 4.2.6.8 and 6.1.1.4'
Ni Ni 0.3393 1.1124 'International Tables Vol C Tables 4.2.6.8 and 6.1.1.4'

loop_
_geom_angle_atom_site_label_1
_geom_angle_atom_site_label_2
_geom_angle_atom_site_label_3
_geom_angle
_geom_angle_site_symmetry_1
_geom_angle_site_symmetry_3
O2 Ni1 N13 88.96(17) . .
O2 Ni1 N13 88.96(17) . 5_656
N13 Ni1 N13 177.9(3) . 5_656
O2 Ni1 N23 90.87(15) . 7_556
N13 Ni1 N23 89.9(2) . 7_556
N13 Ni1 N23 90.2(2) 5_656 7_556
O2 Ni1 N23 90.87(15) . 3_655
N13 Ni1 N23 90.2(2) . 3_655
N13 Ni1 N23 89.9(2) 5_656 3_655
N23 Ni1 N23 178.3(3) 7_556 3_655
O2 Ni1 O3 180.0 . .
N13 Ni1 O3 91.04(17) . .
N13 Ni1 O3 91.04(17) 5_656 .
N23 Ni1 O3 89.13(15) 7_556 .
N23 Ni1 O3 89.13(15) 3_655 .
O1 P1 N1 111.9(3) . .
O1 P1 N2 115.4(4) . .
N1 P1 N2 101.5(4) . .
O1 P1 C1 101.7(7) . .
N1 P1 C1 118.3(7) . .
N2 P1 C1 108.5(6) . .
O1 P1 C1' 119.9(6) . .
N1 P1 C1' 102.6(6) . .
N2 P1 C1' 103.1(6) . .
C11 N1 P1 128.1(6) . .
C11 N1 H1A 115.9 . .
P1 N1 H1A 115.9 . .
C21 N2 P1 129.0(6) . .
C21 N2 H2A 115.5 . .
P1 N2 H2A 115.5 . .
C14 N13 C12 115.4(7) . .
C14 N13 Ni1 123.7(5) . .
C12 N13 Ni1 120.8(5) . .
C22 N23 C24 118.2(7) . .
C22 N23 Ni1 122.6(5) . 4_565
C24 N23 Ni1 119.0(5) . 4_565
C2 C1 C6 118.8(17) . .
C2 C1 P1 116.4(13) . .
C6 C1 P1 124.2(13) . .
C1 C2 C3 124.5(19) . .
C1 C2 H2 117.7 . .
C3 C2 H2 117.7 . .
C4 C3 C2 111.2(19) . .
C4 C3 H3 124.4 . .
C2 C3 H3 124.4 . .
C3 C4 C5 130(2) . .
C3 C4 H4 114.9 . .
C5 C4 H4 114.9 . .
C6 C5 C4 109(2) . .
C6 C5 H5 125.4 . .
C4 C5 H5 125.4 . .
C1 C6 C5 126(2) . .
C1 C6 H6 117.1 . .
C5 C6 H6 117.1 . .
C2' C1' C6' 120.0(18) . .
C2' C1' P1 127.1(12) . .
C6' C1' P1 112.8(13) . .
C1' C2' C3' 121(2) . .
C1' C2' H2' 119.4 . .
C3' C2' H2' 119.4 . .
C4' C3' C2' 114(2) . .
C4' C3' H3' 122.8 . .
C2' C3' H3' 122.8 . .
C3' C4' C5' 129(2) . .
C3' C4' H4' 115.6 . .
C5' C4' H4' 115.6 . .
C4' C5' C6' 107(2) . .
C4' C5' H5' 126.3 . .
C6' C5' H5' 126.3 . .
C1' C6' C5' 128(2) . .
C1' C6' H6' 116.1 . .
C5' C6' H6' 116.1 . .
C16 C11 C12 119.7(7) . .
C16 C11 N1 119.2(7) . .
C12 C11 N1 121.0(7) . .
N13 C12 C11 122.0(7) . .
N13 C12 H12 119.0 . .
C11 C12 H12 119.0 . .
N13 C14 C15 126.1(7) . .
N13 C14 H14 117.0 . .
C15 C14 H14 117.0 . .
C14 C15 C16 117.4(8) . .
C14 C15 H15 121.3 . .
C16 C15 H15 121.3 . .
C11 C16 C15 118.9(7) . .
C11 C16 H16 120.6 . .
C15 C16 H16 120.6 . .
N2 C21 C22 123.8(7) . .
N2 C21 C26 119.2(8) . .
C22 C21 C26 116.8(8) . .
N23 C22 C21 124.5(7) . .
N23 C22 H22 117.7 . .
C21 C22 H22 117.7 . .
N23 C24 C25 120.8(8) . .
N23 C24 H24 119.6 . .
C25 C24 H24 119.6 . .
C26 C25 C24 120.1(7) . .
C26 C25 H25 119.9 . .
C24 C25 H25 119.9 . .
C25 C26 C21 119.4(8) . .
C25 C26 H26 120.3 . .
C21 C26 H26 120.3 . .
O7 O6 Na1 180.0 . 5_656
O7 O6 O7 180.0 . 5_656
Na1 O6 O7 0.0 5_656 5_656
O6 O7 Na1 0.000(3) . 5_656

loop_
_geom_bond_atom_site_label_1
_geom_bond_atom_site_label_2
_geom_bond_distance
_geom_bond_site_symmetry_2
Ni1 O2 2.080(6) .
Ni1 N13 2.081(6) .
Ni1 N13 2.081(6) 5_656
Ni1 N23 2.102(6) 7_556
Ni1 N23 2.102(6) 3_655
Ni1 O3 2.106(6) .
P1 O1 1.455(6) .
P1 N1 1.617(7) .
P1 N2 1.633(8) .
P1 C1 1.764(15) .
P1 C1' 1.832(15) .
N1 C11 1.434(11) .
N1 H1A 0.8800 .
N2 C21 1.378(11) .
N2 H2A 0.8800 .
N13 C14 1.332(9) .
N13 C12 1.357(10) .
N23 C22 1.319(9) .
N23 C24 1.365(9) .
N23 Ni1 2.101(6) 4_565
C1 C2 1.365(19) .
C1 C6 1.370(19) .
C2 C3 1.44(2) .
C2 H2 0.9500 .
C3 C4 1.41(2) .
C3 H3 0.9500 .
C4 C5 1.45(2) .
C4 H4 0.9500 .
C5 C6 1.44(2) .
C5 H5 0.9500 .
C6 H6 0.9500 .
C1' C2' 1.338(19) .
C1' C6' 1.366(19) .
C2' C3' 1.45(2) .
C2' H2' 0.9500 .
C3' C4' 1.43(2) .
C3' H3' 0.9500 .
C4' C5' 1.43(2) .
C4' H4' 0.9500 .
C5' C6' 1.45(2) .
C5' H5' 0.9500 .
C6' H6' 0.9500 .
C11 C16 1.339(11) .
C11 C12 1.406(11) .
C12 H12 0.9500 .
C14 C15 1.350(10) .
C14 H14 0.9500 .
C15 C16 1.404(12) .
C15 H15 0.9500 .
C16 H16 0.9500 .
C21 C22 1.386(12) .
C21 C26 1.401(11) .
C22 H22 0.9500 .
C24 C25 1.384(11) .
C24 H24 0.9500 .
C25 C26 1.369(12) .
C25 H25 0.9500 .
C26 H26 0.9500 .
O5 O5 0.93(4) 7_556
O6 O7 1.27(3) .
O6 Na1 1.27(3) 5_656
O6 O7 1.27(3) 5_656
O7 Na1 2.54(6) 5_656
